data_4114195
loop_
_publ_author_name
'Eric J. Welch'
'Nathan R. M. Crawford'
'Robert G. Bergman'
'Jeffrey R. Long'

_publ_contact_author
;
        Jeffrey R. Long
        Department of Chemistry
        University of California, Berkeley
        United States of America
;
_publ_contact_author_email jlong@cchem.berkeley.edu
_publ_contact_author_fax '510 643-3832'
_publ_contact_author_phone '510 642-0860'
_publ_section_title
;
 New Routes to Transition Metal-Carbido Species: Synthesis and
 Characterization of the Carbon-Centered Trigonal Prismatic Clusters
 [W6CCl18]n- (n= 1, 2, 3)
;
_journal_name_full 'Journal of the American Chemical Society'
_journal_page_first 11464
_journal_page_last 11465
_journal_paper_doi 10.1021/ja035962v
_journal_volume 125
_journal_year 2003
_chemical_compound_source synthetic
_chemical_formula_moiety 'C17 H36 Cl18 N W6'
_chemical_formula_sum 'C17 H36 Cl18 N W6'
_chemical_formula_weight 1995.67
_chemical_name_systematic
; 
 ? 
;
_space_group_IT_number 2
_symmetry_cell_setting triclinic
_symmetry_Int_Tables_number 2
_symmetry_space_group_name_Hall '-P 1'
_symmetry_space_group_name_H-M 'P -1'
_atom_sites_solution_hydrogens geom
_atom_sites_solution_primary direct
_atom_sites_solution_secondary difmap
_audit_creation_method SHELXL
_cell_angle_alpha 99.757(2)
_cell_angle_beta 113.2400(10)
_cell_angle_gamma 92.073(2)
_cell_formula_units_Z 2
_cell_length_a 12.4658(5)
_cell_length_b 13.2168(5)
_cell_length_c 13.6449(5)
_cell_measurement_temperature 113
_cell_measurement_theta_max 49.25
_cell_measurement_theta_min 4.51
_cell_volume 2022.59(14)
_computing_cell_refinement
;
  SMART (Siemens, 1995), SAINT (Siemens, 1995)
;
_computing_data_collection 'SMART (Siemens, 1995)'
_computing_data_reduction
;
  SAINT (Siemens, 1995), XPREP (Siemens, 1995)
;
_computing_structure_refinement 'SHELXL-93 (Sheldrick, 1993)'
_computing_structure_solution 'SHELXS-86 (Sheldrick, 1990)'
_diffrn_ambient_temperature 293(2)
_diffrn_measurement_device SMART
_diffrn_measurement_method 'omega scans with profile analysis'
_diffrn_radiation_monochromator graphite
_diffrn_radiation_source 'fine-focus sealed tube'
_diffrn_radiation_type MoK\a
_diffrn_radiation_wavelength 0.71073
_diffrn_reflns_av_R_equivalents 0.0453
_diffrn_reflns_av_sigmaI/netI 0.0842
_diffrn_reflns_limit_h_max 13
_diffrn_reflns_limit_h_min -14
_diffrn_reflns_limit_k_max 15
_diffrn_reflns_limit_k_min -9
_diffrn_reflns_limit_l_max 16
_diffrn_reflns_limit_l_min -15
_diffrn_reflns_number 10403
_diffrn_reflns_theta_max 24.66
_diffrn_reflns_theta_min 1.66
_exptl_absorpt_coefficient_mu 18.199
_exptl_absorpt_correction_T_max 1
_exptl_absorpt_correction_T_min 0.349
_exptl_absorpt_correction_type empirical
_exptl_absorpt_process_details 'Blessing, Acta Cryst. (1995) A51 33'
_exptl_crystal_colour black
_exptl_crystal_density_diffrn 3.277
_exptl_crystal_description block
_exptl_crystal_F_000 1790
_exptl_crystal_size_max 0.15
_exptl_crystal_size_mid 0.08
_exptl_crystal_size_min 0.05
_refine_diff_density_max 2.074
_refine_diff_density_min -3.971
_refine_diff_density_rms 0.492
_refine_ls_extinction_method none
_refine_ls_goodness_of_fit_all 1.018
_refine_ls_goodness_of_fit_obs 1.063
_refine_ls_hydrogen_treatment constr
_refine_ls_matrix_type full
_refine_ls_number_parameters 307
_refine_ls_number_reflns 6393
_refine_ls_number_restraints 0
_refine_ls_restrained_S_all 1.018
_refine_ls_restrained_S_obs 1.063
_refine_ls_R_factor_all 0.0742
_refine_ls_R_factor_obs 0.0492
_refine_ls_shift/esd_max 0.001
_refine_ls_shift/esd_mean 0.000
_refine_ls_structure_factor_coef Fsqd
_refine_ls_weighting_details 'w=1/[\s^2^(Fo^2^)+(0.0665P)^2^+0.0000P] where P=(Fo^2^+2Fc^2^)/3'
_refine_ls_weighting_scheme calc
_refine_ls_wR_factor_all 0.1347
_refine_ls_wR_factor_obs 0.1193
_reflns_number_observed 4667
_reflns_number_total 6393
_reflns_observed_criterion >2sigma(I)
_cod_data_source_file ja035962vsi20030505_101727.cif
_cod_data_source_block C17H36Cl18NW6
_cod_depositor_comments
;
The following automatic conversions were performed:

'_refine_ls_weighting_scheme' value 'calc
w=1/[\s^2^(Fo^2^)+(0.0665P)^2^+0.0000P] where P=(Fo^2^+2Fc^2^)/3' was
changed to 'calc'. New tag '_refine_ls_weighting_details' was
created. The value of the new tag was set to
'w=1/[\s^2^(Fo^2^)+(0.0665P)^2^+0.0000P] where P=(Fo^2^+2Fc^2^)/3'.

Automatic conversion script
Id: cif_fix_values 3143 2015-03-26 13:38:13Z robertas 
;
_cod_original_cell_volume 2022.59(13)
_cod_database_code 4114195

loop_
_symmetry_equiv_pos_as_xyz
'x, y, z'
'-x, -y, -z'

loop_
_atom_site_aniso_label
_atom_site_aniso_U_11
_atom_site_aniso_U_22
_atom_site_aniso_U_33
_atom_site_aniso_U_23
_atom_site_aniso_U_13
_atom_site_aniso_U_12
W1 0.0105(4) 0.0086(3) 0.0135(4) 0.0042(3) 0.0056(3) 0.0015(3)
W2 0.0108(4) 0.0083(3) 0.0133(4) 0.0046(3) 0.0044(3) 0.0032(3)
W3 0.0106(4) 0.0089(3) 0.0106(4) 0.0022(3) 0.0044(3) 0.0017(3)
W4 0.0140(4) 0.0084(3) 0.0115(4) 0.0029(3) 0.0067(3) 0.0029(3)
W5 0.0116(4) 0.0088(3) 0.0117(4) 0.0025(3) 0.0022(3) 0.0009(3)
W6 0.0130(4) 0.0075(3) 0.0110(4) 0.0041(3) 0.0050(3) 0.0025(3)
C1 0.025(11) 0.030(10) 0.028(11) 0.009(8) 0.020(10) 0.016(9)
Cl1 0.020(3) 0.017(2) 0.028(3) 0.006(2) 0.016(2) -0.001(2)
Cl2 0.015(2) 0.015(2) 0.027(3) 0.009(2) 0.006(2) 0.008(2)
Cl3 0.020(3) 0.020(2) 0.011(2) 0.001(2) 0.004(2) 0.003(2)
Cl4 0.028(3) 0.017(2) 0.029(3) 0.005(2) 0.022(2) 0.010(2)
Cl5 0.016(2) 0.021(2) 0.020(2) -0.001(2) -0.002(2) -0.003(2)
Cl6 0.024(3) 0.013(2) 0.017(2) 0.008(2) 0.008(2) 0.003(2)
Cl7 0.016(2) 0.013(2) 0.028(3) 0.014(2) 0.010(2) 0.006(2)
Cl8 0.015(2) 0.014(2) 0.021(2) 0.002(2) 0.008(2) 0.005(2)
Cl9 0.016(2) 0.014(2) 0.015(2) 0.001(2) 0.004(2) 0.000(2)
Cl10 0.021(2) 0.014(2) 0.014(2) -0.002(2) 0.006(2) 0.002(2)
Cl11 0.019(2) 0.008(2) 0.021(2) 0.003(2) 0.008(2) -0.001(2)
Cl12 0.019(2) 0.014(2) 0.021(2) 0.006(2) 0.010(2) 0.007(2)
Cl13 0.009(2) 0.014(2) 0.017(2) 0.005(2) 0.003(2) 0.003(2)
Cl14 0.019(2) 0.014(2) 0.013(2) 0.005(2) 0.008(2) 0.002(2)
Cl15 0.015(2) 0.017(2) 0.018(2) 0.006(2) 0.005(2) 0.003(2)
Cl16 0.012(2) 0.011(2) 0.025(3) 0.005(2) 0.005(2) 0.003(2)
Cl17 0.018(2) 0.013(2) 0.015(2) 0.004(2) 0.012(2) 0.002(2)
Cl18 0.016(2) 0.010(2) 0.016(2) 0.006(2) 0.004(2) 0.005(2)
N1 0.018(9) 0.014(7) 0.016(8) 0.002(6) 0.014(7) -0.004(6)

loop_
_atom_site_label
_atom_site_type_symbol
_atom_site_fract_x
_atom_site_fract_y
_atom_site_fract_z
_atom_site_U_iso_or_equiv
_atom_site_thermal_displace_type
_atom_site_occupancy
_atom_site_calc_flag
_atom_site_refinement_flags
_atom_site_disorder_group
W1 W 0.72481(6) 0.06077(5) 0.72124(5) 0.0103(2) Uani 1 d . .
W2 W 0.96099(6) 0.05620(5) 0.77105(5) 0.0106(2) Uani 1 d . .
W3 W 0.81222(6) 0.09603(5) 0.57442(5) 0.0100(2) Uani 1 d . .
W4 W 0.77033(6) 0.28284(5) 0.81851(5) 0.0106(2) Uani 1 d . .
W5 W 1.00555(6) 0.27609(5) 0.86559(5) 0.0115(2) Uani 1 d . .
W6 W 0.85739(6) 0.31835(5) 0.67110(5) 0.0102(2) Uani 1 d . .
C1 C 0.8557(17) 0.1811(13) 0.7376(15) 0.024(4) Uani 1 d . .
Cl1 Cl 0.5635(4) -0.0417(3) 0.7245(4) 0.0194(10) Uani 1 d . .
Cl2 Cl 1.1167(4) -0.0470(3) 0.8459(4) 0.0191(10) Uani 1 d . .
Cl3 Cl 0.7697(4) 0.0459(3) 0.3843(3) 0.0182(10) Uani 1 d . .
Cl4 Cl 0.6467(4) 0.3613(3) 0.9029(4) 0.0209(10) Uani 1 d . .
Cl5 Cl 1.1936(4) 0.3436(3) 1.0097(4) 0.0229(10) Uani 1 d . .
Cl6 Cl 0.8469(4) 0.4422(3) 0.5567(3) 0.0175(9) Uani 1 d . .
Cl7 Cl 0.8335(4) -0.0789(3) 0.7794(3) 0.0167(9) Uani 1 d . .
Cl8 Cl 0.9406(4) -0.0363(3) 0.5970(3) 0.0165(9) Uani 1 d . .
Cl9 Cl 0.6513(4) -0.0295(3) 0.5363(3) 0.0161(9) Uani 1 d . .
Cl10 Cl 0.9268(4) 0.3791(3) 0.9772(3) 0.0175(9) Uani 1 d . .
Cl11 Cl 1.0365(4) 0.4228(3) 0.7945(3) 0.0163(9) Uani 1 d . .
Cl12 Cl 0.7473(4) 0.4323(3) 0.7392(3) 0.0164(9) Uani 1 d . .
Cl13 Cl 0.5868(4) 0.1899(3) 0.6791(3) 0.0140(9) Uani 1 d . .
Cl14 Cl 0.7595(4) 0.1401(3) 0.9072(3) 0.0147(9) Uani 1 d . .
Cl15 Cl 1.0165(4) 0.1356(3) 0.9615(3) 0.0167(9) Uani 1 d . .
Cl16 Cl 1.1197(4) 0.1764(3) 0.7838(3) 0.0165(9) Uani 1 d . .
Cl17 Cl 0.9579(4) 0.2225(3) 0.5720(3) 0.0133(9) Uani 1 d . .
Cl18 Cl 0.6820(4) 0.2277(3) 0.5171(3) 0.0145(9) Uani 1 d . .
N1 N 0.3834(12) -0.3474(9) 0.7830(11) 0.014(3) Uani 1 d . .
C2 C 0.3761(15) -0.4600(11) 0.8002(13) 0.013(4) Uiso 1 d . .
C3 C 0.3120(16) -0.5392(13) 0.6936(14) 0.021(4) Uiso 1 d . .
C4 C 0.3183(16) -0.6463(13) 0.7258(14) 0.022(4) Uiso 1 d . .
C5 C 0.2686(19) -0.7346(15) 0.6153(16) 0.035(5) Uiso 1 d . .
C6 C 0.4428(15) -0.3376(11) 0.7062(13) 0.013(4) Uiso 1 d . .
C7 C 0.5670(18) -0.3702(14) 0.7453(16) 0.032(5) Uiso 1 d . .
C8 C 0.6567(35) -0.3170(26) 0.7242(33) 0.020(9) Uiso 0.50 d P 1
C9 C 0.6197(37) -0.3145(29) 0.6077(34) 0.031(10) Uiso 0.50 d P 1
C8A C 0.6204(33) -0.3368(26) 0.6654(34) 0.016(8) Uiso 0.50 d P 2
C9A C 0.5522(34) -0.4128(27) 0.5413(29) 0.027(9) Uiso 0.50 d P 2
C10 C 0.2609(15) -0.3125(12) 0.7271(13) 0.014(4) Uiso 1 d . .
C11 C 0.1791(15) -0.3208(11) 0.7864(13) 0.014(4) Uiso 1 d . .
C12 C 0.0554(16) -0.3062(12) 0.7053(14) 0.019(4) Uiso 1 d . .
C13 C -0.0334(16) -0.3052(12) 0.7554(14) 0.019(4) Uiso 1 d . .
C14 C 0.4532(14) -0.2836(11) 0.8982(13) 0.011(3) Uiso 1 d . .
C15 C 0.4675(15) -0.1646(12) 0.9027(13) 0.016(4) Uiso 1 d . .
C16 C 0.5782(15) -0.1154(12) 1.0020(13) 0.015(4) Uiso 1 d . .
C17 C 0.5720(17) -0.1235(13) 1.1107(15) 0.025(4) Uiso 1 d . .

loop_
_atom_type_symbol
_atom_type_description
_atom_type_scat_dispersion_real
_atom_type_scat_dispersion_imag
_atom_type_scat_source
C C 0.0033 0.0016 'International Tables Vol C Tables 4.2.6.8 and 6.1.1.4'
H H 0.0000 0.0000 'International Tables Vol C Tables 4.2.6.8 and 6.1.1.4'
N N 0.0061 0.0033 'International Tables Vol C Tables 4.2.6.8 and 6.1.1.4'
Cl Cl 0.1484 0.1585 'International Tables Vol C Tables 4.2.6.8 and 6.1.1.4'
W W -0.8490 6.8722 'International Tables Vol C Tables 4.2.6.8 and 6.1.1.4'

loop_
_geom_angle_atom_site_label_1
_geom_angle_atom_site_label_2
_geom_angle_atom_site_label_3
_geom_angle
C1 W1 Cl7 104.5(5)
C1 W1 Cl9 105.8(5)
Cl7 W1 Cl9 90.39(14)
C1 W1 Cl1 166.7(4)
Cl7 W1 Cl1 84.53(14)
Cl9 W1 Cl1 83.43(15)
C1 W1 Cl14 85.0(5)
Cl7 W1 Cl14 91.94(14)
Cl9 W1 Cl14 168.01(15)
Cl1 W1 Cl14 85.08(14)
C1 W1 Cl13 85.8(4)
Cl7 W1 Cl13 167.69(14)
Cl9 W1 Cl13 93.26(13)
Cl1 W1 Cl13 84.21(14)
Cl14 W1 Cl13 82.14(13)
C1 W1 W3 51.0(5)
Cl7 W1 W3 97.83(10)
Cl9 W1 W3 55.14(10)
Cl1 W1 W3 138.43(11)
Cl14 W1 W3 135.95(10)
Cl13 W1 W3 93.91(10)
C1 W1 W2 50.0(4)
Cl7 W1 W2 54.97(10)
Cl9 W1 W2 98.10(10)
Cl1 W1 W2 139.41(10)
Cl14 W1 W2 92.86(10)
Cl13 W1 W2 135.76(10)
W3 W1 W2 60.16(2)
C1 W1 W4 47.2(4)
Cl7 W1 W4 130.54(11)
Cl9 W1 W4 131.73(10)
Cl1 W1 W4 119.57(10)
Cl14 W1 W4 52.80(9)
Cl13 W1 W4 52.79(9)
W3 W1 W4 90.20(3)
W2 W1 W4 89.54(3)
C1 W2 Cl8 105.3(5)
C1 W2 Cl7 104.7(5)
Cl8 W2 Cl7 89.45(15)
C1 W2 Cl2 164.4(5)
Cl8 W2 Cl2 85.96(14)
Cl7 W2 Cl2 85.98(14)
C1 W2 Cl16 85.3(5)
Cl8 W2 Cl16 92.09(14)
Cl7 W2 Cl16 169.12(13)
Cl2 W2 Cl16 83.39(14)
C1 W2 Cl15 84.8(5)
Cl8 W2 Cl15 169.09(14)
Cl7 W2 Cl15 92.04(14)
Cl2 W2 Cl15 83.36(14)
Cl16 W2 Cl15 84.47(14)
C1 W2 W3 50.7(5)
Cl8 W2 W3 54.93(9)
Cl7 W2 W3 97.08(10)
Cl2 W2 W3 140.60(11)
Cl16 W2 W3 92.61(10)
Cl15 W2 W3 135.43(9)
C1 W2 W1 50.4(5)
Cl8 W2 W1 96.84(10)
Cl7 W2 W1 54.73(9)
Cl2 W2 W1 140.46(11)
Cl16 W2 W1 135.59(9)
Cl15 W2 W1 92.84(10)
W3 W2 W1 59.39(2)
C1 W2 W5 47.5(5)
Cl8 W2 W5 131.61(10)
Cl7 W2 W5 131.35(10)
Cl2 W2 W5 116.90(10)
Cl16 W2 W5 53.21(9)
Cl15 W2 W5 53.04(9)
W3 W2 W5 90.27(2)
W1 W2 W5 90.42(2)
C1 W3 Cl9 105.7(5)
C1 W3 Cl8 104.8(5)
Cl9 W3 Cl8 89.95(14)
C1 W3 Cl3 165.0(5)
Cl9 W3 Cl3 85.14(15)
Cl8 W3 Cl3 85.13(14)
C1 W3 Cl18 85.1(5)
Cl9 W3 Cl18 92.11(14)
Cl8 W3 Cl18 169.01(14)
Cl3 W3 Cl18 84.28(13)
C1 W3 Cl17 84.9(5)
Cl9 W3 Cl17 167.87(14)
Cl8 W3 Cl17 93.01(14)
Cl3 W3 Cl17 83.39(14)
Cl18 W3 Cl17 82.83(13)
C1 W3 W1 50.8(5)
Cl9 W3 W1 55.28(10)
Cl8 W3 W1 97.67(10)
Cl3 W3 W1 140.20(11)
Cl18 W3 W1 92.37(10)
Cl17 W3 W1 135.65(9)
C1 W3 W2 50.1(4)
Cl9 W3 W2 98.41(10)
Cl8 W3 W2 54.98(10)
Cl3 W3 W2 139.78(10)
Cl18 W3 W2 135.15(10)
Cl17 W3 W2 92.91(10)
W1 W3 W2 60.45(2)
C1 W3 W6 47.1(5)
Cl9 W3 W6 131.50(10)
Cl8 W3 W6 131.15(10)
Cl3 W3 W6 117.91(10)
Cl18 W3 W6 52.95(9)
Cl17 W3 W6 52.51(9)
W1 W3 W6 89.90(2)
W2 W3 W6 89.50(3)
C1 W4 Cl10 104.7(5)
C1 W4 Cl12 105.8(5)
Cl10 W4 Cl12 89.28(14)
C1 W4 Cl4 167.0(5)
Cl10 W4 Cl4 83.98(15)
Cl12 W4 Cl4 83.62(14)
C1 W4 Cl14 84.8(5)
Cl10 W4 Cl14 92.85(14)
Cl12 W4 Cl14 168.31(14)
Cl4 W4 Cl14 85.17(13)
C1 W4 Cl13 85.7(5)
Cl10 W4 Cl13 168.11(14)
Cl12 W4 Cl13 93.38(14)
Cl4 W4 Cl13 84.80(15)
Cl14 W4 Cl13 82.28(14)
C1 W4 W6 50.9(5)
Cl10 W4 W6 97.44(11)
Cl12 W4 W6 55.15(10)
Cl4 W4 W6 138.63(10)
Cl14 W4 W6 135.69(9)
Cl13 W4 W6 93.58(10)
C1 W4 W5 50.2(5)
Cl10 W4 W5 54.93(10)
Cl12 W4 W5 97.27(11)
Cl4 W4 W5 138.81(11)
Cl14 W4 W5 93.36(10)
Cl13 W4 W5 135.90(9)
W6 W4 W5 59.84(2)
C1 W4 W1 46.9(5)
Cl10 W4 W1 131.18(10)
Cl12 W4 W1 131.81(10)
Cl4 W4 W1 120.12(11)
Cl14 W4 W1 52.80(9)
Cl13 W4 W1 53.00(8)
W6 W4 W1 89.83(3)
W5 W4 W1 89.76(2)
C1 W5 Cl10 104.8(4)
C1 W5 Cl11 105.7(5)
Cl10 W5 Cl11 90.50(14)
C1 W5 Cl5 166.2(4)
Cl10 W5 Cl5 85.04(15)
Cl11 W5 Cl5 83.54(15)
C1 W5 Cl15 85.0(5)
Cl10 W5 Cl15 91.39(14)
Cl11 W5 Cl15 168.31(15)
Cl5 W5 Cl15 85.13(15)
C1 W5 Cl16 85.1(4)
Cl10 W5 Cl16 169.03(14)
Cl11 W5 Cl16 91.38(13)
Cl5 W5 Cl16 84.43(14)
Cl15 W5 Cl16 84.64(13)
C1 W5 W6 50.9(5)
Cl10 W5 W6 97.10(10)
Cl11 W5 W6 55.26(10)
Cl5 W5 W6 138.69(11)
Cl15 W5 W6 135.79(10)
Cl16 W5 W6 92.85(10)
C1 W5 W4 50.6(4)
Cl10 W5 W4 54.62(11)
Cl11 W5 W4 98.10(10)
Cl5 W5 W4 139.56(11)
Cl15 W5 W4 92.39(10)
Cl16 W5 W4 135.62(10)
W6 W5 W4 59.68(2)
C1 W5 W2 47.3(4)
Cl10 W5 W2 131.11(11)
Cl11 W5 W2 131.21(10)
Cl5 W5 W2 118.92(10)
Cl15 W5 W2 53.42(10)
Cl16 W5 W2 53.09(10)
W6 W5 W2 90.46(3)
W4 W5 W2 90.28(3)
C1 W6 Cl12 105.7(4)
C1 W6 Cl11 105.2(5)
Cl12 W6 Cl11 90.27(14)
C1 W6 Cl6 166.3(5)
Cl12 W6 Cl6 83.76(14)
Cl11 W6 Cl6 84.34(14)
C1 W6 Cl17 85.1(4)
Cl12 W6 Cl17 168.15(13)
Cl11 W6 Cl17 91.50(14)
Cl6 W6 Cl17 84.76(13)
C1 W6 Cl18 84.9(5)
Cl12 W6 Cl18 93.05(14)
Cl11 W6 Cl18 168.18(14)
Cl6 W6 Cl18 84.75(14)
Cl17 W6 Cl18 83.00(14)
C1 W6 W4 50.9(4)
Cl12 W6 W4 55.04(10)
Cl11 W6 W4 98.61(10)
Cl6 W6 W4 138.56(10)
Cl17 W6 W4 136.05(9)
Cl18 W6 W4 92.58(10)
C1 W6 W5 50.5(5)
Cl12 W6 W5 97.65(10)
Cl11 W6 W5 55.13(10)
Cl6 W6 W5 139.38(11)
Cl17 W6 W5 92.96(10)
Cl18 W6 W5 135.34(9)
W4 W6 W5 60.48(2)
C1 W6 W3 47.1(5)
Cl12 W6 W3 132.01(11)
Cl11 W6 W3 130.51(9)
Cl6 W6 W3 119.27(10)
Cl17 W6 W3 52.92(9)
Cl18 W6 W3 52.79(8)
W4 W6 W3 90.07(3)
W5 W6 W3 89.77(2)
W2 C1 W5 85.3(7)
W2 C1 W1 79.7(6)
W5 C1 W1 138.0(9)
W2 C1 W3 79.2(5)
W5 C1 W3 136.8(9)
W1 C1 W3 78.3(6)
W2 C1 W4 137.4(9)
W5 C1 W4 79.2(6)
W1 C1 W4 85.9(7)
W3 C1 W4 136.5(9)
W2 C1 W6 137.0(9)
W5 C1 W6 78.6(6)
W1 C1 W6 136.2(9)
W3 C1 W6 85.8(6)
W4 C1 W6 78.2(5)
W1 Cl7 W2 70.29(10)
W3 Cl8 W2 70.10(10)
W3 Cl9 W1 69.57(11)
W4 Cl10 W5 70.45(11)
W5 Cl11 W6 69.61(11)
W4 Cl12 W6 69.81(10)
W4 Cl13 W1 74.20(11)
W1 Cl14 W4 74.39(11)
W5 Cl15 W2 73.54(12)
W2 Cl16 W5 73.70(12)
W6 Cl17 W3 74.57(11)
W3 Cl18 W6 74.26(11)
C6 N1 C14 112.8(12)
C6 N1 C10 104.5(12)
C14 N1 C10 112.6(11)
C6 N1 C2 111.0(11)
C14 N1 C2 104.0(11)
C10 N1 C2 112.2(12)
C3 C2 N1 113.2(13)
C2 C3 C4 106.0(14)
C3 C4 C5 108.4(14)
N1 C6 C7 113.6(14)
C8 C7 C6 120.1(20)
C6 C7 C8A 105.5(18)
C7 C8 C9 112.4(34)
C7 C8A C9A 109.5(26)
N1 C10 C11 115.0(13)
C10 C11 C12 106.0(13)
C13 C12 C11 111.9(14)
N1 C14 C15 113.6(13)
C16 C15 C14 108.9(13)
C15 C16 C17 113.5(14)

loop_
_geom_bond_atom_site_label_1
_geom_bond_atom_site_label_2
_geom_bond_distance
W1 C1 2.16(2)
W1 Cl7 2.388(4)
W1 Cl9 2.389(4)
W1 Cl1 2.403(4)
W1 Cl14 2.434(4)
W1 Cl13 2.443(4)
W1 W3 2.7240(9)
W1 W2 2.7535(9)
W1 W4 2.9433(8)
W2 C1 2.14(2)
W2 Cl8 2.391(4)
W2 Cl7 2.395(4)
W2 Cl2 2.402(4)
W2 Cl16 2.424(4)
W2 Cl15 2.436(4)
W2 W3 2.7455(9)
W2 W5 2.9096(9)
W3 C1 2.16(2)
W3 Cl9 2.385(4)
W3 Cl8 2.390(4)
W3 Cl3 2.399(4)
W3 Cl18 2.437(4)
W3 Cl17 2.437(4)
W3 W6 2.9447(9)
W4 C1 2.16(2)
W4 Cl10 2.381(4)
W4 Cl12 2.383(4)
W4 Cl4 2.427(4)
W4 Cl14 2.434(4)
W4 Cl13 2.436(4)
W4 W6 2.7293(9)
W4 W5 2.7514(10)
W5 C1 2.15(2)
W5 Cl10 2.390(4)
W5 Cl11 2.393(4)
W5 Cl5 2.403(4)
W5 Cl15 2.424(4)
W5 Cl16 2.428(4)
W5 W6 2.7340(9)
W6 C1 2.16(2)
W6 Cl12 2.387(4)
W6 Cl11 2.397(4)
W6 Cl6 2.419(4)
W6 Cl17 2.424(4)
W6 Cl18 2.442(4)
N1 C6 1.52(2)
N1 C14 1.54(2)
N1 C10 1.54(2)
N1 C2 1.55(2)
C2 C3 1.53(2)
C3 C4 1.55(2)
C4 C5 1.62(2)
C6 C7 1.53(3)
C7 C8 1.45(4)
C7 C8A 1.59(4)
C8 C9 1.48(5)
C8A C9A 1.68(5)
C10 C11 1.54(2)
C11 C12 1.55(2)
C12 C13 1.51(2)
C14 C15 1.56(2)
C15 C16 1.52(2)
C16 C17 1.54(2)
